data_1555302
loop_
_publ_author_name
'Krishnan Jagadamma, Lethy'
'Taylor, Rupert G. D.'
'Kanibolotsky, Alexander L.'
'Sajjad, Muhammad Tariq'
'Wright, Iain A.'
'Horton, Peter N.'
'Coles, Simon J.'
'Samuel, Ifor D. W.'
'Skabara, Peter J.'

_publ_section_title
;
 Highly efficient fullerene and non-fullerene based ternary organic solar
 cells incorporating a new tetrathiocin-cored semiconductor
;
_journal_issue 8
_journal_name_full 'Sustainable Energy &amp; Fuels'
_journal_page_first 2087
_journal_paper_doi 10.1039/C9SE00343F
_journal_volume 3
_journal_year 2019
_chemical_formula_moiety 'C76 H92 S14'
_chemical_formula_sum 'C76 H92 S14'
_chemical_formula_weight 1454.33
_space_group_crystal_system monoclinic
_space_group_IT_number 14
_space_group_name_Hall '-P 2ybc'
_space_group_name_H-M_alt 'P 1 21/c 1'
_atom_sites_solution_hydrogens geom
_atom_sites_solution_primary dual
_audit_creation_date 2016-09-30
_audit_creation_method
;
Olex2 1.2-alpha
(compiled 2016.09.09 svn.r3337 for OlexSys, GUI svn.r5227)
;
_audit_update_record
;
2018-07-19 deposited with the CCDC.	2019-06-04 downloaded from the CCDC.
;
_cell_angle_alpha 90
_cell_angle_beta 100.116(5)
_cell_angle_gamma 90
_cell_formula_units_Z 2
_cell_length_a 16.8658(8)
_cell_length_b 24.1932(7)
_cell_length_c 9.1640(5)
_cell_measurement_reflns_used 14992
_cell_measurement_temperature 100(2)
_cell_measurement_theta_max 27.5790
_cell_measurement_theta_min 2.1260
_cell_volume 3681.1(3)
_computing_cell_refinement 'CrysAlisPro 1.171.38.43 (Rigaku OD, 2015)'
_computing_data_collection 'CrystalClear-SM Expert 3.1 b27 (Rigaku, 2013)'
_computing_data_reduction 'CrysAlisPro 1.171.38.43 (Rigaku OD, 2015)'
_computing_molecular_graphics 'Olex2 (Dolomanov et al., 2009)'
_computing_publication_material 'Olex2 (Dolomanov et al., 2009)'
_computing_structure_refinement 'ShelXL (Sheldrick, 2015)'
_computing_structure_solution 'ShelXT (Sheldrick, 2015)'
_diffrn_ambient_temperature 100(2)
_diffrn_detector 'CCD area detector'
_diffrn_detector_area_resol_mean 28.5714
_diffrn_detector_type 'Rigaku HG Saturn724+ (2x2 bin mode)'
_diffrn_measured_fraction_theta_full 0.998
_diffrn_measured_fraction_theta_max 0.994
_diffrn_measurement_details
;
List of Runs (angles in degrees, time in seconds):

  # Type    Start    End  Width  t~exp~   \w     \q     \k     \f   Frames
#--------------------------------------------------------------------------
  1  \w    -81.00  45.00   1.00   80.00    --  -13.00   0.00   0.00  126
  2  \w    -83.00 -33.00   1.00   80.00    --  -13.00 -72.00-180.00   50
  3  \w    -76.00  23.00   1.00   80.00    --  -13.00 -72.00   0.00   99
  4  \w     -5.00  15.00   1.00   80.00    --  -13.00 -63.00-150.00   20
  5  \w      1.00  21.00   1.00   80.00    --  -13.00 -72.00  30.00   20
  6  \w    -88.00  50.00   1.00   80.00    --  -13.00   0.00  90.00  138
  7  \w   -103.00   7.00   1.00   80.00    --  -13.00 -72.00 -90.00  110
;
_diffrn_measurement_device 'four-circle \k goniometer'
_diffrn_measurement_device_type
'Rigaku FRE+ equipped with VHF Varimax confocal mirrors and an AFC12 goniometer and HG Saturn 724+ detector'
_diffrn_measurement_method 'profile data from \w-scans'
_diffrn_measurement_specimen_support 'MiTeGen MicroLoop'
_diffrn_orient_matrix_type 'CrysAlisPro convention (1999,Acta A55,543-557)'
_diffrn_orient_matrix_UB_11 -0.0220929000
_diffrn_orient_matrix_UB_12 -0.0249139000
_diffrn_orient_matrix_UB_13 -0.0152041000
_diffrn_orient_matrix_UB_21 -0.0362156000
_diffrn_orient_matrix_UB_22 0.0153982000
_diffrn_orient_matrix_UB_23 -0.0176663000
_diffrn_orient_matrix_UB_31 0.0051493000
_diffrn_orient_matrix_UB_32 0.0014077000
_diffrn_orient_matrix_UB_33 -0.0750436000
_diffrn_radiation_collimation 0.2
_diffrn_radiation_monochromator 'Confocal mirrors, VHF Varimax'
_diffrn_radiation_probe x-ray
_diffrn_radiation_type MoK\a
_diffrn_radiation_wavelength 0.71073
_diffrn_reflns_av_R_equivalents 0.0725
_diffrn_reflns_av_unetI/netI 0.0567
_diffrn_reflns_Laue_measured_fraction_full 0.998
_diffrn_reflns_Laue_measured_fraction_max 0.994
_diffrn_reflns_limit_h_max 21
_diffrn_reflns_limit_h_min -21
_diffrn_reflns_limit_k_max 30
_diffrn_reflns_limit_k_min -31
_diffrn_reflns_limit_l_max 11
_diffrn_reflns_limit_l_min -9
_diffrn_reflns_number 52641
_diffrn_reflns_point_group_measured_fraction_full 0.998
_diffrn_reflns_point_group_measured_fraction_max 0.994
_diffrn_reflns_theta_full 25.242
_diffrn_reflns_theta_max 27.483
_diffrn_reflns_theta_min 2.409
_diffrn_source 'Rotating Anode'
_diffrn_source_current 55.0
_diffrn_source_power 2.475
_diffrn_source_target Mo
_diffrn_source_type 'Rigaku FRE+'
_diffrn_source_voltage 45.0
_exptl_absorpt_coefficient_mu 0.455
_exptl_absorpt_correction_T_max 1.00000
_exptl_absorpt_correction_T_min 0.75082
_exptl_absorpt_correction_type multi-scan
_exptl_absorpt_process_details
;
CrysAlisPro 1.171.38.43 (Rigaku Oxford Diffraction, 2015)
Empirical absorption correction using spherical harmonics,
 implemented in SCALE3 ABSPACK scaling algorithm.
;
_exptl_crystal_colour red
_exptl_crystal_colour_primary red
_exptl_crystal_density_diffrn 1.312
_exptl_crystal_description plate
_exptl_crystal_F_000 1544
_exptl_crystal_size_max 0.15
_exptl_crystal_size_mid 0.09
_exptl_crystal_size_min 0.005
_refine_diff_density_max 0.455
_refine_diff_density_min -0.360
_refine_diff_density_rms 0.069
_refine_ls_extinction_method none
_refine_ls_goodness_of_fit_ref 1.017
_refine_ls_hydrogen_treatment constr
_refine_ls_matrix_type full
_refine_ls_number_parameters 462
_refine_ls_number_reflns 8374
_refine_ls_number_restraints 398
_refine_ls_restrained_S_all 1.012
_refine_ls_R_factor_all 0.1299
_refine_ls_R_factor_gt 0.0688
_refine_ls_shift/su_max 0.001
_refine_ls_shift/su_mean 0.000
_refine_ls_structure_factor_coef Fsqd
_refine_ls_weighting_details 'w=1/[\s^2^(Fo^2^)+(0.1040P)^2^+2.0500P] where P=(Fo^2^+2Fc^2^)/3'
_refine_ls_weighting_scheme calc
_refine_ls_wR_factor_gt 0.1716
_refine_ls_wR_factor_ref 0.2043
_reflns_Friedel_coverage 0.000
_reflns_number_gt 4791
_reflns_number_total 8374
_reflns_threshold_expression 'I > 2\s(I)'
_cod_data_source_file c9se00343f2.cif
_cod_data_source_block EH-5T-TTC
_cod_database_code 1555302
_shelx_shelxl_version_number 2014/7
_chemical_oxdiff_formula 'C76 H92 S14'
_shelx_space_group_comment
;
The symmetry employed for this shelxl refinement is uniquely defined
by the following loop, which should always be used as a source of
symmetry information in preference to the above space-group names.
They are only intended as comments.
;
_reflns_odcompleteness_completeness 99.39
_reflns_odcompleteness_iscentric 1
_reflns_odcompleteness_theta 27.42
_olex2_refinement_description
;
1. Fixed Uiso
 At 1.2 times of:
  All C(H) groups, All C(H,H) groups, All C(H,H,H,H) groups
 At 1.5 times of:
  All C(H,H,H) groups, All C(H,H,H,H,H) groups
2. Restrained distances
 C26-C27 = C27-C28 = C25-C26
 1.54 with sigma of 0.02
 C25-C26 \\sim C25-C26A
 with sigma of 0.02
3. Rigid body (RIGU) restrains
 All non-hydrogen atoms
 with sigma for 1-2 distances of 0.004 and sigma for 1-3 distances of 0.004
4. Same fragment restrains
{C26, C27, C28} sigma for 1-2: 0.02, 1-3: 0.04
as
{C26A, C27A, C28A}
5. Others
 Sof(H34C)=Sof(H34D)=Sof(H34E)=Sof(H38D)=Sof(H38E)=Sof(C39)=Sof(H39A)=
 Sof(H39B)=Sof(C40)=Sof(H40A)=Sof(H40B)=Sof(H40C)=1-FVAR(1)
 Sof(H34A)=Sof(H34B)=Sof(H38A)=Sof(H38B)=Sof(H38C)=Sof(C35)=Sof(H35A)=
 Sof(H35B)=Sof(C36)=Sof(H36A)=Sof(H36B)=Sof(H36C)=FVAR(1)
 Sof(H25C)=Sof(H25D)=Sof(C26A)=Sof(H26C)=Sof(H26D)=Sof(C27A)=Sof(H27C)=
 Sof(H27D)=Sof(C28A)=Sof(H28D)=Sof(H28E)=Sof(H28F)=1-FVAR(2)
 Sof(H25A)=Sof(H25B)=Sof(C26)=Sof(H26A)=Sof(H26B)=Sof(C27)=Sof(H27A)=Sof(H27B)=
 Sof(C28)=Sof(H28A)=Sof(H28B)=Sof(H28C)=FVAR(2)
6.a Ternary CH refined with riding coordinates:
 C24(H24), C32(H32)
6.b Secondary CH2 refined with riding coordinates:
 C23(H23A,H23B), C25(H25A,H25B), C25(H25C,H25D), C26(H26A,H26B), C27(H27A,
 H27B), C26A(H26C,H26D), C27A(H27C,H27D), C29(H29A,H29B), C31(H31A,H31B),
 C33(H33A,H33B), C34(H34A,H34B), C37(H37A,H37B), C38(H38D,H38E), C35(H35A,H35B),
  C39(H39A,H39B)
6.c Aromatic/amide H refined with riding coordinates:
 C3(H3), C7(H7), C8(H8), C15(H15), C16(H16), C20(H20)
6.d Idealised Me refined as rotating group:
 C1(H1A,H1B,H1C), C22(H22A,H22B,H22C), C28(H28A,H28B,H28C), C28A(H28D,H28E,
 H28F), C30(H30A,H30B,H30C), C34(H34C,H34D,H34E), C38(H38A,H38B,H38C), C36(H36A,
 H36B,H36C), C40(H40A,H40B,H40C)
;
_olex2_diffrn_ambient_temperature_device 'Oxford Cryosystems'
_olex2_submission_special_instructions 'No special instructions were received'
_oxdiff_exptl_absorpt_empirical_details
;
Empirical correction (ABSPACK) includes:
- Absorption correction using spherical harmonics
- Frame scaling
- Detector area scaling
;
_oxdiff_exptl_absorpt_empirical_full_max 2.056
_oxdiff_exptl_absorpt_empirical_full_min 0.394

loop_
_space_group_symop_operation_xyz
'x, y, z'
'-x, y+1/2, -z+1/2'
'-x, -y, -z'
'x, -y-1/2, z-1/2'

loop_
_atom_site_label
_atom_site_type_symbol
_atom_site_fract_x
_atom_site_fract_y
_atom_site_fract_z
_atom_site_U_iso_or_equiv
_atom_site_adp_type
_atom_site_occupancy
_atom_site_site_symmetry_order
_atom_site_calc_flag
_atom_site_refinement_flags_posn
_atom_site_refinement_flags_adp
_atom_site_refinement_flags_occupancy
_atom_site_disorder_assembly
_atom_site_disorder_group
S1 S 0.67195(8) 0.62175(5) -0.13805(15) 0.0763(4) Uani 1 1 d . U . . .
S2 S 0.61743(7) 0.61797(3) 0.18192(13) 0.0607(3) Uani 1 1 d . U . . .
S3 S 0.52979(7) 0.67604(3) 0.57630(13) 0.0597(3) Uani 1 1 d . U . . .
S4 S 0.39720(7) 0.59397(3) 0.88510(13) 0.0617(3) Uani 1 1 d . U . . .
S5 S 0.34738(7) 0.68416(4) 1.27379(13) 0.0674(3) Uani 1 1 d . U . . .
S6 S 0.50155(7) 0.53321(3) 0.30031(13) 0.0617(3) Uani 1 1 d . U . . .
S7 S 0.41041(6) 0.52215(3) 0.60079(13) 0.0612(3) Uani 1 1 d . U . . .
C1 C 0.7481(4) 0.6020(3) -0.3813(6) 0.1042(18) Uani 1 1 d . U . . .
H1A H 0.7228 0.5664 -0.3828 0.156 Uiso 1 1 calc GR . . . .
H1B H 0.8023 0.5977 -0.3987 0.156 Uiso 1 1 calc GR . . . .
H1C H 0.7184 0.6249 -0.4572 0.156 Uiso 1 1 calc GR . . . .
C2 C 0.7496(3) 0.6286(2) -0.2322(6) 0.0827(13) Uani 1 1 d . U . . .
C3 C 0.8079(3) 0.66084(19) -0.1546(6) 0.0824(13) Uani 1 1 d . U . . .
H3 H 0.8554 0.6691 -0.1885 0.099 Uiso 1 1 calc R . . . .
C4 C 0.7912(3) 0.68106(17) -0.0172(6) 0.0748(12) Uani 1 1 d . U . . .
C5 C 0.7178(3) 0.66232(15) 0.0074(5) 0.0656(11) Uani 1 1 d . U . . .
C6 C 0.6767(2) 0.67098(14) 0.1332(5) 0.0612(10) Uani 1 1 d . U . . .
C7 C 0.6754(3) 0.71578(15) 0.2251(5) 0.0648(11) Uani 1 1 d . U . . .
H7 H 0.7035 0.7483 0.2161 0.078 Uiso 1 1 calc R . . . .
C8 C 0.6279(3) 0.70751(14) 0.3330(5) 0.0628(11) Uani 1 1 d . U . . .
H8 H 0.6213 0.7341 0.4030 0.075 Uiso 1 1 calc R . . . .
C9 C 0.5913(2) 0.65576(13) 0.3264(5) 0.0576(10) Uani 1 1 d . U . . .
C10 C 0.5426(2) 0.63461(13) 0.4283(5) 0.0588(10) Uani 1 1 d . U . . .
C11 C 0.5048(2) 0.58455(13) 0.4366(5) 0.0556(9) Uani 1 1 d . U . . .
C12 C 0.4670(2) 0.57979(13) 0.5631(5) 0.0557(9) Uani 1 1 d . U . . .
C13 C 0.4753(2) 0.62598(13) 0.6524(5) 0.0556(9) Uani 1 1 d . U . . .
C14 C 0.4491(2) 0.63914(13) 0.7897(5) 0.0575(10) Uani 1 1 d . U . . .
C15 C 0.4596(3) 0.68888(14) 0.8648(5) 0.0660(11) Uani 1 1 d . U . . .
H15 H 0.4866 0.7187 0.8322 0.079 Uiso 1 1 calc R . . . .
C16 C 0.4263(3) 0.69054(14) 0.9936(5) 0.0660(11) Uani 1 1 d . U . . .
H16 H 0.4286 0.7215 1.0544 0.079 Uiso 1 1 calc R . . . .
C17 C 0.3898(2) 0.64221(13) 1.0217(5) 0.0590(10) Uani 1 1 d . U . . .
C18 C 0.3489(3) 0.63140(14) 1.1457(5) 0.0617(10) Uani 1 1 d . U . . .
C19 C 0.3091(3) 0.58555(16) 1.1855(5) 0.0684(11) Uani 1 1 d . U . . .
C20 C 0.2798(3) 0.59372(17) 1.3175(5) 0.0735(12) Uani 1 1 d . U . . .
H20 H 0.2524 0.5664 1.3600 0.088 Uiso 1 1 calc R . . . .
C21 C 0.2944(3) 0.64504(17) 1.3792(5) 0.0716(12) Uani 1 1 d . U . . .
C22 C 0.2714(3) 0.6678(2) 1.5189(6) 0.0856(14) Uani 1 1 d . U . . .
H22A H 0.3049 0.6990 1.5522 0.128 Uiso 1 1 calc GR . . . .
H22B H 0.2786 0.6398 1.5942 0.128 Uiso 1 1 calc GR . . . .
H22C H 0.2160 0.6792 1.4993 0.128 Uiso 1 1 calc GR . . . .
C23 C 0.8474(3) 0.7178(2) 0.0862(7) 0.0916(15) Uani 1 1 d . U . . .
H23A H 0.8453 0.7545 0.0432 0.110 Uiso 1 1 calc R . . . .
H23B H 0.8272 0.7206 0.1786 0.110 Uiso 1 1 calc R . . . .
C24 C 0.9324(4) 0.7007(3) 0.1209(8) 0.1156(19) Uani 1 1 d . U . . .
H24 H 0.9505 0.6962 0.0256 0.139 Uiso 1 1 calc R . . . .
C25 C 0.9838(5) 0.7472(4) 0.2035(10) 0.152(3) Uani 1 1 d D U . . .
H25A H 0.9776 0.7814 0.1473 0.183 Uiso 0.512(16) 1 calc R . P A 1
H25B H 0.9700 0.7536 0.3005 0.183 Uiso 0.512(16) 1 calc R . P A 1
H25C H 0.9701 0.7807 0.1463 0.183 Uiso 0.488(16) 1 calc R . P A 2
H25D H 0.9650 0.7524 0.2967 0.183 Uiso 0.488(16) 1 calc R . P A 2
C26 C 1.0680(8) 0.7244(10) 0.216(4) 0.269(14) Uani 0.512(16) 1 d D U P A 1
H26A H 1.0731 0.7052 0.1249 0.322 Uiso 0.512(16) 1 calc R . P A 1
H26B H 1.0782 0.6980 0.2966 0.322 Uiso 0.512(16) 1 calc R . P A 1
C27 C 1.1317(19) 0.7728(16) 0.244(4) 0.303(16) Uani 0.512(16) 1 d D U P A 1
H27A H 1.1856 0.7584 0.2476 0.363 Uiso 0.512(16) 1 calc R . P A 1
H27B H 1.1210 0.7999 0.1653 0.363 Uiso 0.512(16) 1 calc R . P A 1
C28 C 1.125(2) 0.7994(11) 0.391(3) 0.282(16) Uani 0.512(16) 1 d D U P A 1
H28A H 1.1114 0.8378 0.3763 0.423 Uiso 0.512(16) 1 calc GR . P A 1
H28B H 1.1750 0.7960 0.4585 0.423 Uiso 0.512(16) 1 calc GR . P A 1
H28C H 1.0831 0.7812 0.4328 0.423 Uiso 0.512(16) 1 calc GR . P A 1
C26A C 1.0701(7) 0.7451(6) 0.2381(18) 0.115(5) Uani 0.488(16) 1 d D U P A 2
H26C H 1.0914 0.7328 0.1519 0.138 Uiso 0.488(16) 1 calc R . P A 2
H26D H 1.0867 0.7188 0.3177 0.138 Uiso 0.488(16) 1 calc R . P A 2
C27A C 1.1045(9) 0.8049(7) 0.2873(19) 0.122(5) Uani 0.488(16) 1 d D U P A 2
H27C H 1.0984 0.8295 0.2025 0.147 Uiso 0.488(16) 1 calc R . P A 2
H27D H 1.0759 0.8205 0.3606 0.147 Uiso 0.488(16) 1 calc R . P A 2
C28A C 1.1916(8) 0.7973(5) 0.3516(17) 0.114(5) Uani 0.488(16) 1 d D U P A 2
H28D H 1.2160 0.7733 0.2887 0.171 Uiso 0.488(16) 1 calc GR . P A 2
H28E H 1.1965 0.7811 0.4485 0.171 Uiso 0.488(16) 1 calc GR . P A 2
H28F H 1.2183 0.8325 0.3590 0.171 Uiso 0.488(16) 1 calc GR . P A 2
C29 C 0.9436(5) 0.6465(3) 0.1962(9) 0.131(2) Uani 1 1 d . U . . .
H29A H 0.9995 0.6354 0.2039 0.158 Uiso 1 1 calc R . . . .
H29B H 0.9107 0.6192 0.1358 0.158 Uiso 1 1 calc R . . . .
C30 C 0.9221(7) 0.6466(4) 0.3484(11) 0.207(5) Uani 1 1 d . U . . .
H30A H 0.8646 0.6482 0.3403 0.311 Uiso 1 1 calc GR . . . .
H30B H 0.9458 0.6783 0.4025 0.311 Uiso 1 1 calc GR . . . .
H30C H 0.9420 0.6135 0.3999 0.311 Uiso 1 1 calc GR . . . .
C31 C 0.2952(3) 0.53321(15) 1.0974(6) 0.0757(13) Uani 1 1 d . U . . .
H31A H 0.2847 0.5033 1.1620 0.091 Uiso 1 1 calc R . . . .
H31B H 0.3435 0.5240 1.0587 0.091 Uiso 1 1 calc R . . . .
C32 C 0.2244(3) 0.53813(18) 0.9685(6) 0.0801(13) Uani 1 1 d . U . . .
H32 H 0.2327 0.5724 0.9160 0.096 Uiso 1 1 calc R . . . .
C33 C 0.2259(4) 0.49022(19) 0.8566(7) 0.0998(17) Uani 1 1 d . U . . .
H33A H 0.2794 0.4883 0.8319 0.120 Uiso 1 1 calc R . . . .
H33B H 0.2167 0.4559 0.9056 0.120 Uiso 1 1 calc R . . . .
C34 C 0.1687(5) 0.4937(3) 0.7212(8) 0.136(3) Uani 1 1 d . U . . .
H34C H 0.1660 0.4588 0.6707 0.204 Uiso 0.433(8) 1 calc GR . P B 2
H34D H 0.1852 0.5219 0.6592 0.204 Uiso 0.433(8) 1 calc GR . P B 2
H34E H 0.1166 0.5027 0.7431 0.204 Uiso 0.433(8) 1 calc GR . P B 2
H34A H 0.1783 0.4628 0.6591 0.204 Uiso 0.567(8) 1 calc R . P B 1
H34B H 0.1154 0.4887 0.7452 0.204 Uiso 0.567(8) 1 calc R . P B 1
C37 C 0.1443(4) 0.5446(2) 1.0240(7) 0.1013(17) Uani 1 1 d . U . . .
H37A H 0.1485 0.5763 1.0896 0.122 Uiso 1 1 calc R . . . .
H37B H 0.1026 0.5527 0.9396 0.122 Uiso 1 1 calc R . . . .
C38 C 0.1174(5) 0.4949(3) 1.1060(10) 0.136(3) Uani 1 1 d . U . . .
H38A H 0.1098 0.4636 1.0408 0.205 Uiso 0.567(8) 1 calc GR . P B 1
H38B H 0.0677 0.5035 1.1383 0.205 Uiso 0.567(8) 1 calc GR . P B 1
H38C H 0.1579 0.4865 1.1906 0.205 Uiso 0.567(8) 1 calc GR . P B 1
H38D H 0.1098 0.4650 1.0345 0.205 Uiso 0.433(8) 1 calc R . P B 2
H38E H 0.1637 0.4848 1.1799 0.205 Uiso 0.433(8) 1 calc R . P B 2
C35 C 0.1674(7) 0.5406(4) 0.6390(13) 0.102(3) Uani 0.567(8) 1 d . U P B 1
H35A H 0.2200 0.5453 0.6114 0.122 Uiso 0.567(8) 1 calc R . P B 1
H35B H 0.1587 0.5719 0.7006 0.122 Uiso 0.567(8) 1 calc R . P B 1
C36 C 0.0993(9) 0.5421(6) 0.4886(16) 0.152(6) Uani 0.567(8) 1 d . U P B 1
H36A H 0.1118 0.5710 0.4246 0.228 Uiso 0.567(8) 1 calc GR . P B 1
H36B H 0.0474 0.5490 0.5143 0.228 Uiso 0.567(8) 1 calc GR . P B 1
H36C H 0.0985 0.5073 0.4383 0.228 Uiso 0.567(8) 1 calc GR . P B 1
C39 C 0.0572(15) 0.4928(11) 1.172(4) 0.204(12) Uani 0.433(8) 1 d . U P B 2
H39A H 0.0101 0.5037 1.1012 0.245 Uiso 0.433(8) 1 calc R . P B 2
H39B H 0.0652 0.5206 1.2494 0.245 Uiso 0.433(8) 1 calc R . P B 2
C40 C 0.0359(14) 0.4344(11) 1.248(3) 0.229(14) Uani 0.433(8) 1 d . U P B 2
H40A H -0.0016 0.4137 1.1773 0.343 Uiso 0.433(8) 1 calc GR . P B 2
H40B H 0.0125 0.4420 1.3336 0.343 Uiso 0.433(8) 1 calc GR . P B 2
H40C H 0.0843 0.4132 1.2758 0.343 Uiso 0.433(8) 1 calc GR . P B 2

loop_
_atom_site_aniso_label
_atom_site_aniso_U_11
_atom_site_aniso_U_22
_atom_site_aniso_U_33
_atom_site_aniso_U_23
_atom_site_aniso_U_13
_atom_site_aniso_U_12
S1 0.0888(8) 0.0529(6) 0.0829(8) 0.0028(6) 0.0034(6) 0.0087(6)
S2 0.0767(7) 0.0199(4) 0.0839(7) 0.0017(4) 0.0100(5) 0.0008(4)
S3 0.0779(7) 0.0150(4) 0.0838(7) -0.0018(4) 0.0076(5) -0.0031(4)
S4 0.0810(7) 0.0179(4) 0.0848(7) -0.0042(4) 0.0109(6) -0.0029(4)
S5 0.0888(8) 0.0304(5) 0.0797(7) -0.0042(5) 0.0056(6) 0.0047(5)
S6 0.0753(7) 0.0186(4) 0.0901(8) -0.0058(4) 0.0115(6) -0.0018(4)
S7 0.0635(6) 0.0185(4) 0.1024(8) -0.0095(4) 0.0167(6) -0.0031(4)
C1 0.122(5) 0.106(4) 0.084(3) -0.001(3) 0.016(3) 0.029(4)
C2 0.108(4) 0.054(3) 0.085(3) 0.014(2) 0.013(3) 0.017(2)
C3 0.100(3) 0.051(3) 0.100(3) 0.016(2) 0.029(3) 0.013(2)
C4 0.088(3) 0.036(2) 0.102(3) 0.006(2) 0.021(2) 0.0039(19)
C5 0.080(3) 0.0297(18) 0.085(3) 0.0123(18) 0.009(2) 0.0061(17)
C6 0.067(2) 0.0259(16) 0.088(3) 0.0051(16) 0.007(2) -0.0001(16)
C7 0.074(3) 0.0247(17) 0.095(3) 0.0063(17) 0.013(2) -0.0016(16)
C8 0.078(3) 0.0181(15) 0.090(3) -0.0015(16) 0.010(2) 0.0012(16)
C9 0.070(2) 0.0197(15) 0.080(3) 0.0016(16) 0.0044(19) 0.0047(15)
C10 0.071(2) 0.0181(15) 0.084(3) -0.0005(15) 0.004(2) 0.0015(15)
C11 0.065(2) 0.0168(14) 0.082(2) -0.0059(15) 0.0047(19) 0.0005(14)
C12 0.062(2) 0.0174(14) 0.085(3) -0.0042(15) 0.0039(19) 0.0003(14)
C13 0.063(2) 0.0173(14) 0.084(2) -0.0004(15) 0.0051(19) -0.0005(14)
C14 0.068(2) 0.0183(15) 0.084(3) -0.0033(15) 0.008(2) 0.0001(15)
C15 0.078(3) 0.0203(16) 0.100(3) -0.0039(17) 0.014(2) -0.0038(16)
C16 0.081(3) 0.0210(16) 0.096(3) -0.0088(17) 0.014(2) -0.0012(16)
C17 0.071(2) 0.0204(16) 0.081(3) -0.0020(16) 0.001(2) 0.0042(15)
C18 0.074(3) 0.0263(17) 0.080(3) -0.0010(16) 0.000(2) 0.0058(16)
C19 0.086(3) 0.0312(18) 0.085(3) 0.0035(18) 0.007(2) 0.0007(18)
C20 0.091(3) 0.041(2) 0.087(3) 0.006(2) 0.012(2) -0.001(2)
C21 0.089(3) 0.046(2) 0.076(3) 0.0040(19) 0.003(2) 0.009(2)
C22 0.109(4) 0.060(3) 0.086(3) -0.001(2) 0.012(3) 0.008(3)
C23 0.092(3) 0.054(3) 0.132(4) -0.006(3) 0.030(3) -0.016(2)
C24 0.112(4) 0.101(4) 0.134(5) -0.018(4) 0.022(3) -0.010(3)
C25 0.135(5) 0.149(6) 0.166(7) 0.004(5) 0.007(5) -0.049(4)
C26 0.137(9) 0.27(2) 0.38(4) 0.00(2) 0.010(10) -0.033(9)
C27 0.193(17) 0.30(3) 0.40(4) 0.01(2) 0.006(17) -0.083(17)
C28 0.28(4) 0.18(2) 0.36(4) 0.08(2) -0.038(19) 0.03(2)
C26A 0.118(7) 0.126(9) 0.091(9) 0.021(7) -0.007(6) -0.057(6)
C27A 0.135(9) 0.120(10) 0.114(11) 0.016(7) 0.027(7) -0.044(7)
C28A 0.134(9) 0.063(7) 0.140(11) 0.006(7) 0.009(8) -0.034(7)
C29 0.135(6) 0.104(5) 0.140(5) -0.003(4) -0.016(4) -0.012(4)
C30 0.304(14) 0.165(9) 0.158(7) -0.021(6) 0.057(7) -0.096(9)
C31 0.099(3) 0.0270(18) 0.100(3) 0.0014(19) 0.014(3) -0.0076(19)
C32 0.099(3) 0.039(2) 0.100(3) -0.005(2) 0.012(3) -0.006(2)
C33 0.131(5) 0.043(2) 0.118(4) -0.013(3) 0.000(3) -0.004(3)
C34 0.204(8) 0.078(4) 0.113(5) -0.015(3) -0.009(4) -0.003(4)
C37 0.108(4) 0.077(4) 0.117(4) -0.007(3) 0.012(3) -0.008(3)
C38 0.137(6) 0.104(5) 0.174(7) 0.014(5) 0.043(5) -0.024(4)
C35 0.126(8) 0.081(6) 0.102(6) -0.008(5) 0.029(5) -0.009(5)
C36 0.152(11) 0.161(13) 0.136(9) 0.013(8) 0.005(7) -0.028(9)
C39 0.165(15) 0.176(16) 0.30(3) 0.077(16) 0.123(18) 0.024(12)
C40 0.167(19) 0.190(18) 0.35(3) 0.10(2) 0.10(2) 0.027(14)

loop_
_atom_type_symbol
_atom_type_description
_atom_type_scat_dispersion_real
_atom_type_scat_dispersion_imag
_atom_type_scat_source
C C 0.0033 0.0016 'International Tables Vol C Tables 4.2.6.8 and 6.1.1.4'
H H 0.0000 0.0000 'International Tables Vol C Tables 4.2.6.8 and 6.1.1.4'
S S 0.1246 0.1234 'International Tables Vol C Tables 4.2.6.8 and 6.1.1.4'

loop_
_geom_angle_atom_site_label_1
_geom_angle_atom_site_label_2
_geom_angle_atom_site_label_3
_geom_angle
_geom_angle_site_symmetry_3
C2 S1 C5 93.2(3) .
C9 S2 C6 92.4(2) .
C10 S3 C13 93.36(19) .
C14 S4 C17 92.67(19) .
C21 S5 C18 92.7(2) .
C11 S6 S7 102.38(14) 3_666
C12 S7 S6 103.03(13) 3_666
H1A C1 H1B 109.5 .
H1A C1 H1C 109.5 .
H1B C1 H1C 109.5 .
C2 C1 H1A 109.5 .
C2 C1 H1B 109.5 .
C2 C1 H1C 109.5 .
C1 C2 S1 121.9(5) .
C3 C2 S1 110.1(4) .
C3 C2 C1 128.1(5) .
C2 C3 H3 122.5 .
C2 C3 C4 115.0(5) .
C4 C3 H3 122.5 .
C3 C4 C23 123.9(5) .
C5 C4 C3 110.9(5) .
C5 C4 C23 125.3(5) .
C4 C5 S1 110.8(4) .
C4 C5 C6 130.4(4) .
C6 C5 S1 118.8(3) .
C5 C6 S2 118.2(3) .
C7 C6 S2 110.8(3) .
C7 C6 C5 131.1(4) .
C6 C7 H7 123.4 .
C6 C7 C8 113.2(4) .
C8 C7 H7 123.4 .
C7 C8 H8 123.1 .
C7 C8 C9 113.9(4) .
C9 C8 H8 123.1 .
C8 C9 S2 109.7(3) .
C8 C9 C10 126.2(4) .
C10 C9 S2 124.0(3) .
C9 C10 S3 117.8(3) .
C11 C10 S3 110.1(3) .
C11 C10 C9 132.0(4) .
C10 C11 S6 122.7(3) .
C10 C11 C12 113.2(3) .
C12 C11 S6 124.0(3) .
C11 C12 S7 124.1(3) .
C13 C12 S7 121.9(3) .
C13 C12 C11 113.9(3) .
C12 C13 S3 109.4(3) .
C12 C13 C14 133.1(4) .
C14 C13 S3 117.5(3) .
C13 C14 S4 124.2(3) .
C15 C14 S4 109.3(3) .
C15 C14 C13 126.5(4) .
C14 C15 H15 122.9 .
C14 C15 C16 114.3(4) .
C16 C15 H15 122.9 .
C15 C16 H16 123.3 .
C17 C16 C15 113.4(4) .
C17 C16 H16 123.3 .
C16 C17 S4 110.4(3) .
C16 C17 C18 126.3(4) .
C18 C17 S4 123.2(3) .
C17 C18 S5 117.5(3) .
C19 C18 S5 110.3(3) .
C19 C18 C17 132.3(4) .
C18 C19 C20 112.2(4) .
C18 C19 C31 125.0(4) .
C20 C19 C31 122.7(4) .
C19 C20 H20 122.6 .
C21 C20 C19 114.9(4) .
C21 C20 H20 122.6 .
C20 C21 S5 110.0(4) .
C20 C21 C22 129.0(4) .
C22 C21 S5 121.0(3) .
C21 C22 H22A 109.5 .
C21 C22 H22B 109.5 .
C21 C22 H22C 109.5 .
H22A C22 H22B 109.5 .
H22A C22 H22C 109.5 .
H22B C22 H22C 109.5 .
C4 C23 H23A 108.1 .
C4 C23 H23B 108.1 .
H23A C23 H23B 107.3 .
C24 C23 C4 116.9(5) .
C24 C23 H23A 108.1 .
C24 C23 H23B 108.1 .
C23 C24 H24 106.4 .
C23 C24 C25 110.2(6) .
C23 C24 C29 113.0(6) .
C25 C24 H24 106.4 .
C29 C24 H24 106.4 .
C29 C24 C25 113.9(6) .
C24 C25 H25A 111.3 .
C24 C25 H25B 111.3 .
C24 C25 H25C 106.6 .
C24 C25 H25D 106.6 .
H25A C25 H25B 109.2 .
H25C C25 H25D 106.5 .
C26 C25 C24 102.2(10) .
C26 C25 H25A 111.3 .
C26 C25 H25B 111.3 .
C26A C25 C24 123.0(9) .
C26A C25 H25C 106.6 .
C26A C25 H25D 106.6 .
C25 C26 H26A 109.6 .
C25 C26 H26B 109.6 .
C25 C26 C27 110.1(19) .
H26A C26 H26B 108.1 .
C27 C26 H26A 109.6 .
C27 C26 H26B 109.6 .
C26 C27 H27A 110.2 .
C26 C27 H27B 110.2 .
H27A C27 H27B 108.5 .
C28 C27 C26 108(2) .
C28 C27 H27A 110.2 .
C28 C27 H27B 110.2 .
C27 C28 H28A 109.5 .
C27 C28 H28B 109.5 .
C27 C28 H28C 109.5 .
H28A C28 H28B 109.5 .
H28A C28 H28C 109.5 .
H28B C28 H28C 109.5 .
C25 C26A H26C 109.8 .
C25 C26A H26D 109.8 .
C25 C26A C27A 109.5(12) .
H26C C26A H26D 108.2 .
C27A C26A H26C 109.8 .
C27A C26A H26D 109.8 .
C26A C27A H27C 110.4 .
C26A C27A H27D 110.4 .
H27C C27A H27D 108.6 .
C28A C27A C26A 106.4(12) .
C28A C27A H27C 110.4 .
C28A C27A H27D 110.4 .
C27A C28A H28D 109.5 .
C27A C28A H28E 109.5 .
C27A C28A H28F 109.5 .
H28D C28A H28E 109.5 .
H28D C28A H28F 109.5 .
H28E C28A H28F 109.5 .
C24 C29 H29A 108.9 .
C24 C29 H29B 108.9 .
C24 C29 C30 113.5(8) .
H29A C29 H29B 107.7 .
C30 C29 H29A 108.9 .
C30 C29 H29B 108.9 .
C29 C30 H30A 109.5 .
C29 C30 H30B 109.5 .
C29 C30 H30C 109.5 .
H30A C30 H30B 109.5 .
H30A C30 H30C 109.5 .
H30B C30 H30C 109.5 .
C19 C31 H31A 109.2 .
C19 C31 H31B 109.2 .
C19 C31 C32 112.2(4) .
H31A C31 H31B 107.9 .
C32 C31 H31A 109.2 .
C32 C31 H31B 109.2 .
C31 C32 H32 106.6 .
C31 C32 C33 110.6(4) .
C31 C32 C37 111.4(5) .
C33 C32 H32 106.6 .
C37 C32 H32 106.6 .
C37 C32 C33 114.4(5) .
C32 C33 H33A 108.2 .
C32 C33 H33B 108.2 .
H33A C33 H33B 107.4 .
C34 C33 C32 116.2(5) .
C34 C33 H33A 108.2 .
C34 C33 H33B 108.2 .
C33 C34 H34C 109.5 .
C33 C34 H34D 109.5 .
C33 C34 H34E 109.5 .
C33 C34 H34A 107.8 .
C33 C34 H34B 107.8 .
H34C C34 H34D 109.5 .
H34C C34 H34E 109.5 .
H34D C34 H34E 109.5 .
H34A C34 H34B 107.1 .
C35 C34 C33 118.1(8) .
C35 C34 H34A 107.8 .
C35 C34 H34B 107.8 .
C32 C37 H37A 108.3 .
C32 C37 H37B 108.3 .
H37A C37 H37B 107.4 .
C38 C37 C32 116.0(5) .
C38 C37 H37A 108.3 .
C38 C37 H37B 108.3 .
C37 C38 H38A 109.5 .
C37 C38 H38B 109.5 .
C37 C38 H38C 109.5 .
C37 C38 H38D 105.7 .
C37 C38 H38E 105.7 .
H38A C38 H38B 109.5 .
H38A C38 H38C 109.5 .
H38B C38 H38C 109.5 .
H38D C38 H38E 106.1 .
C39 C38 C37 126.6(13) .
C39 C38 H38D 105.7 .
C39 C38 H38E 105.7 .
C34 C35 H35A 108.5 .
C34 C35 H35B 108.5 .
C34 C35 C36 115.2(10) .
H35A C35 H35B 107.5 .
C36 C35 H35A 108.5 .
C36 C35 H35B 108.5 .
C35 C36 H36A 109.5 .
C35 C36 H36B 109.5 .
C35 C36 H36C 109.5 .
H36A C36 H36B 109.5 .
H36A C36 H36C 109.5 .
H36B C36 H36C 109.5 .
C38 C39 H39A 107.5 .
C38 C39 H39B 107.5 .
C38 C39 C40 119(2) .
H39A C39 H39B 107.0 .
C40 C39 H39A 107.5 .
C40 C39 H39B 107.5 .
C39 C40 H40A 109.5 .
C39 C40 H40B 109.5 .
C39 C40 H40C 109.5 .
H40A C40 H40B 109.5 .
H40A C40 H40C 109.5 .
H40B C40 H40C 109.5 .

loop_
_geom_bond_atom_site_label_1
_geom_bond_atom_site_label_2
_geom_bond_distance
_geom_bond_site_symmetry_2
S1 C2 1.698(6) .
S1 C5 1.725(5) .
S2 C6 1.732(4) .
S2 C9 1.729(4) .
S3 C10 1.730(4) .
S3 C13 1.738(4) .
S4 C14 1.730(4) .
S4 C17 1.732(4) .
S5 C18 1.737(4) .
S5 C21 1.712(5) .
S6 S7 2.0851(15) 3_666
S6 C11 1.755(4) .
S7 S6 2.0851(15) 3_666
S7 C12 1.758(4) .
C1 H1A 0.9600 .
C1 H1B 0.9600 .
C1 H1C 0.9600 .
C1 C2 1.506(7) .
C2 C3 1.355(7) .
C3 H3 0.9300 .
C3 C4 1.424(7) .
C4 C5 1.374(6) .
C4 C23 1.508(7) .
C5 C6 1.460(6) .
C6 C7 1.375(5) .
C7 H7 0.9300 .
C7 C8 1.392(6) .
C8 H8 0.9300 .
C8 C9 1.393(5) .
C9 C10 1.441(6) .
C10 C11 1.377(5) .
C11 C12 1.423(6) .
C12 C13 1.378(5) .
C13 C14 1.441(6) .
C14 C15 1.382(5) .
C15 H15 0.9300 .
C15 C16 1.394(7) .
C16 H16 0.9300 .
C16 C17 1.366(5) .
C17 C18 1.453(6) .
C18 C19 1.378(6) .
C19 C20 1.399(7) .
C19 C31 1.498(6) .
C20 H20 0.9300 .
C20 C21 1.369(6) .
C21 C22 1.505(7) .
C22 H22A 0.9600 .
C22 H22B 0.9600 .
C22 H22C 0.9600 .
C23 H23A 0.9700 .
C23 H23B 0.9700 .
C23 C24 1.471(8) .
C24 H24 0.9800 .
C24 C25 1.536(9) .
C24 C29 1.479(9) .
C25 H25A 0.9700 .
C25 H25B 0.9700 .
C25 H25C 0.9700 .
C25 H25D 0.9700 .
C25 C26 1.509(13) .
C25 C26A 1.435(13) .
C26 H26A 0.9700 .
C26 H26B 0.9700 .
C26 C27 1.581(15) .
C27 H27A 0.9700 .
C27 H27B 0.9700 .
C27 C28 1.517(15) .
C28 H28A 0.9600 .
C28 H28B 0.9600 .
C28 H28C 0.9600 .
C26A H26C 0.9700 .
C26A H26D 0.9700 .
C26A C27A 1.595(16) .
C27A H27C 0.9700 .
C27A H27D 0.9700 .
C27A C28A 1.496(17) .
C28A H28D 0.9600 .
C28A H28E 0.9600 .
C28A H28F 0.9600 .
C29 H29A 0.9700 .
C29 H29B 0.9700 .
C29 C30 1.502(11) .
C30 H30A 0.9600 .
C30 H30B 0.9600 .
C30 H30C 0.9600 .
C31 H31A 0.9700 .
C31 H31B 0.9700 .
C31 C32 1.529(7) .
C32 H32 0.9800 .
C32 C33 1.550(7) .
C32 C37 1.533(7) .
C33 H33A 0.9700 .
C33 H33B 0.9700 .
C33 C34 1.434(8) .
C34 H34C 0.9600 .
C34 H34D 0.9600 .
C34 H34E 0.9600 .
C34 H34A 0.9700 .
C34 H34B 0.9700 .
C34 C35 1.360(11) .
C37 H37A 0.9700 .
C37 H37B 0.9700 .
C37 C38 1.528(8) .
C38 H38A 0.9600 .
C38 H38B 0.9600 .
C38 H38C 0.9600 .
C38 H38D 0.9700 .
C38 H38E 0.9700 .
C38 C39 1.27(2) .
C35 H35A 0.9700 .
C35 H35B 0.9700 .
C35 C36 1.633(17) .
C36 H36A 0.9600 .
C36 H36B 0.9600 .
C36 H36C 0.9600 .
C39 H39A 0.9700 .
C39 H39B 0.9700 .
C39 C40 1.64(3) .
C40 H40A 0.9600 .
C40 H40B 0.9600 .
C40 H40C 0.9600 .

loop_
_geom_torsion_atom_site_label_1
_geom_torsion_atom_site_label_2
_geom_torsion_atom_site_label_3
_geom_torsion_atom_site_label_4
_geom_torsion
_geom_torsion_site_symmetry_1
S1 C2 C3 C4 -0.3(5) .
S1 C5 C6 S2 32.7(4) .
S1 C5 C6 C7 -146.7(4) .
S2 C6 C7 C8 0.2(5) .
S2 C9 C10 S3 174.3(2) .
S2 C9 C10 C11 -2.3(7) .
S3 C10 C11 S6 177.2(2) .
S3 C10 C11 C12 -0.9(4) .
S3 C13 C14 S4 -177.9(2) .
S3 C13 C14 C15 3.2(6) .
S4 C14 C15 C16 -0.6(5) .
S4 C17 C18 S5 179.6(2) .
S4 C17 C18 C19 -0.1(7) .
S5 C18 C19 C20 -0.8(5) .
S5 C18 C19 C31 177.1(4) .
S6 S7 C12 C11 82.4(3) 3_666
S6 S7 C12 C13 -100.6(3) 3_666
S6 C11 C12 S7 -0.7(5) .
S6 C11 C12 C13 -177.9(3) .
S7 S6 C11 C10 102.1(3) 3_666
S7 S6 C11 C12 -80.1(3) 3_666
S7 C12 C13 S3 -176.5(2) .
S7 C12 C13 C14 4.0(7) .
C1 C2 C3 C4 178.7(5) .
C2 S1 C5 C4 0.5(3) .
C2 S1 C5 C6 -178.7(3) .
C2 C3 C4 C5 0.7(6) .
C2 C3 C4 C23 -179.6(4) .
C3 C4 C5 S1 -0.7(5) .
C3 C4 C5 C6 178.3(4) .
C3 C4 C23 C24 -48.2(7) .
C4 C5 C6 S2 -146.3(4) .
C4 C5 C6 C7 34.3(7) .
C4 C23 C24 C25 169.8(6) .
C4 C23 C24 C29 -61.6(8) .
C5 S1 C2 C1 -179.2(4) .
C5 S1 C2 C3 -0.1(4) .
C5 C4 C23 C24 131.5(6) .
C5 C6 C7 C8 179.7(4) .
C6 S2 C9 C8 0.3(3) .
C6 S2 C9 C10 -176.4(4) .
C6 C7 C8 C9 0.0(5) .
C7 C8 C9 S2 -0.2(5) .
C7 C8 C9 C10 176.3(4) .
C8 C9 C10 S3 -1.7(6) .
C8 C9 C10 C11 -178.4(4) .
C9 S2 C6 C5 -179.8(3) .
C9 S2 C6 C7 -0.3(3) .
C9 C10 C11 S6 -6.0(6) .
C9 C10 C11 C12 175.9(4) .
C10 S3 C13 C12 -1.1(3) .
C10 S3 C13 C14 178.5(3) .
C10 C11 C12 S7 177.3(3) .
C10 C11 C12 C13 0.1(5) .
C11 C12 C13 S3 0.8(4) .
C11 C12 C13 C14 -178.7(4) .
C12 C13 C14 S4 1.6(7) .
C12 C13 C14 C15 -177.3(4) .
C13 S3 C10 C9 -176.2(3) .
C13 S3 C10 C11 1.1(3) .
C13 C14 C15 C16 178.5(4) .
C14 S4 C17 C16 -0.3(3) .
C14 S4 C17 C18 178.9(4) .
C14 C15 C16 C17 0.4(6) .
C15 C16 C17 S4 0.0(5) .
C15 C16 C17 C18 -179.1(4) .
C16 C17 C18 S5 -1.4(6) .
C16 C17 C18 C19 178.9(5) .
C17 S4 C14 C13 -178.6(4) .
C17 S4 C14 C15 0.5(3) .
C17 C18 C19 C20 178.9(4) .
C17 C18 C19 C31 -3.2(8) .
C18 S5 C21 C20 0.5(4) .
C18 S5 C21 C22 179.7(4) .
C18 C19 C20 C21 1.3(6) .
C18 C19 C31 C32 -79.8(6) .
C19 C20 C21 S5 -1.1(5) .
C19 C20 C21 C22 179.8(5) .
C19 C31 C32 C33 164.8(4) .
C19 C31 C32 C37 -66.8(5) .
C20 C19 C31 C32 97.8(5) .
C21 S5 C18 C17 -179.6(3) .
C21 S5 C18 C19 0.1(4) .
C23 C4 C5 S1 179.6(4) .
C23 C4 C5 C6 -1.4(7) .
C23 C24 C25 C26 -174.9(17) .
C23 C24 C25 C26A -173.2(9) .
C23 C24 C29 C30 -66.2(9) .
C24 C25 C26 C27 160(2) .
C24 C25 C26A C27A 166.3(10) .
C25 C24 C29 C30 60.5(10) .
C25 C26 C27 C28 62(4) .
C25 C26A C27A C28A 168.3(13) .
C29 C24 C25 C26 57.0(18) .
C29 C24 C25 C26A 58.7(12) .
C31 C19 C20 C21 -176.7(4) .
C31 C32 C33 C34 -172.4(6) .
C31 C32 C37 C38 -65.9(6) .
C32 C33 C34 C35 53.9(11) .
C32 C37 C38 C39 174(2) .
C33 C32 C37 C38 60.5(7) .
C33 C34 C35 C36 -178.6(9) .
C37 C32 C33 C34 60.7(7) .
C37 C38 C39 C40 177.2(17) .
